data_4327748
loop_
_publ_author_name
'Bert Mallick'
'Andreas Metlen'
'Mark Nieuwenhuyzen'
'Robin D. Rogers'
'Anja-Verena Mudring'

_publ_section_title
;
 Mercuric Ionic Liquids: [Cnmim][HgX3], Where n = 3, 4 and X = Cl, Br
;
_journal_name_full 'Inorganic Chemistry'
_journal_page_first 193
_journal_page_last 200
_journal_paper_doi 10.1021/ic201415d
_journal_volume 51
_journal_year 2012
_chemical_formula_sum 'C8 H15 Br3 Hg N2'
_chemical_formula_weight 579.51
_chemical_name_common '[C4mim][HgBr3]'
_chemical_name_systematic
;
 1-butyl-3-methylimidazolium trisbromidomercurate(II)
;
_space_group_IT_number 9
_symmetry_cell_setting monoclinic
_symmetry_space_group_name_Hall 'C -2yc'
_symmetry_space_group_name_H-M 'C 1 c 1'
_atom_sites_solution_hydrogens geom
_atom_sites_solution_primary direct
_atom_sites_solution_secondary difmap
_audit_creation_method SHELXL-97
_cell_angle_alpha 90.00
_cell_angle_beta 106.953(13)
_cell_angle_gamma 90.00
_cell_formula_units_Z 4
_cell_length_a 17.093(3)
_cell_length_b 11.0498(14)
_cell_length_c 7.8656(12)
_cell_measurement_temperature 170(2)
_cell_volume 1421.1(4)
_computing_structure_refinement 'SHELXL-97 (Sheldrick, 1997)'
_diffrn_ambient_temperature 170(2)
_diffrn_measured_fraction_theta_full 1.000
_diffrn_measured_fraction_theta_max 1.000
_diffrn_radiation_monochromator graphite
_diffrn_radiation_source 'fine-focus sealed tube'
_diffrn_radiation_type MoK\a
_diffrn_radiation_wavelength 0.71073
_diffrn_reflns_av_R_equivalents 0.0587
_diffrn_reflns_av_sigmaI/netI 0.0492
_diffrn_reflns_limit_h_max 20
_diffrn_reflns_limit_h_min -20
_diffrn_reflns_limit_k_max 13
_diffrn_reflns_limit_k_min -13
_diffrn_reflns_limit_l_max 9
_diffrn_reflns_limit_l_min -9
_diffrn_reflns_number 4118
_diffrn_reflns_theta_full 25.00
_diffrn_reflns_theta_max 25.00
_diffrn_reflns_theta_min 2.22
_exptl_absorpt_coefficient_mu 19.237
_exptl_absorpt_correction_T_max 0.146
_exptl_absorpt_correction_T_min 0.014
_exptl_absorpt_correction_type numerical
_exptl_absorpt_process_details 'Stoe X-Shape'
_exptl_crystal_density_diffrn 2.709
_exptl_crystal_F_000 1048
_exptl_crystal_size_max 0.3
_exptl_crystal_size_mid 0.2
_exptl_crystal_size_min 0.1
_refine_diff_density_max 2.732
_refine_diff_density_min -1.588
_refine_diff_density_rms 0.255
_refine_ls_abs_structure_details 'Flack H D (1983), Acta Cryst. A39, 876-881'
_refine_ls_abs_structure_Flack 0.03(2)
_refine_ls_extinction_coef 0.0029(4)
_refine_ls_extinction_expression Fc^*^=kFc[1+0.001xFc^2^\l^3^/sin(2\q)]^-1/4^
_refine_ls_extinction_method SHELXL
_refine_ls_goodness_of_fit_ref 1.174
_refine_ls_hydrogen_treatment constr
_refine_ls_matrix_type full
_refine_ls_number_parameters 130
_refine_ls_number_reflns 2375
_refine_ls_number_restraints 2
_refine_ls_restrained_S_all 1.174
_refine_ls_R_factor_all 0.0606
_refine_ls_R_factor_gt 0.0549
_refine_ls_shift/su_max 0.000
_refine_ls_shift/su_mean 0.000
_refine_ls_structure_factor_coef Fsqd
_refine_ls_weighting_details 'calc w=1/[\s^2^(Fo^2^)+(0.1147P)^2^+0.0000P] where P=(Fo^2^+2Fc^2^)/3'
_refine_ls_weighting_scheme calc
_refine_ls_wR_factor_gt 0.1645
_refine_ls_wR_factor_ref 0.1704
_reflns_number_gt 2107
_reflns_number_total 2375
_reflns_threshold_expression >2sigma(I)
_cod_data_source_file ic201415d_si_002_4.cif
_cod_data_source_block 4
_cod_database_code 4327748

loop_
_symmetry_equiv_pos_as_xyz
'x, y, z'
'x, -y, z+1/2'
'x+1/2, y+1/2, z'
'x+1/2, -y+1/2, z+1/2'

loop_
_atom_site_label
_atom_site_type_symbol
_atom_site_fract_x
_atom_site_fract_y
_atom_site_fract_z
_atom_site_U_iso_or_equiv
_atom_site_adp_type
_atom_site_occupancy
_atom_site_symmetry_multiplicity
_atom_site_calc_flag
_atom_site_refinement_flags
N1 N 0.0475(11) 0.3140(14) 1.079(2) 0.032(4) Uani 1 1 d .
N2 N -0.0607(9) 0.3623(14) 1.158(2) 0.033(3) Uani 1 1 d .
C1 C -0.1394(11) 0.349(2) 1.205(3) 0.043(5) Uani 1 1 d .
H1A H -0.1359 0.2781 1.2818 0.064 Uiso 1 1 calc R
H1B H -0.1846 0.3376 1.0955 0.064 Uiso 1 1 calc R
H1C H -0.1492 0.4216 1.2665 0.064 Uiso 1 1 calc R
C2 C -0.0169(11) 0.2705(19) 1.124(2) 0.034(4) Uani 1 1 d .
H2 H -0.0293 0.1871 1.1310 0.041 Uiso 1 1 calc R
C3 C -0.0265(13) 0.4680(18) 1.130(3) 0.040(4) Uani 1 1 d .
H3 H -0.0461 0.5472 1.1411 0.049 Uiso 1 1 calc R
C4 C 0.0427(13) 0.4375(19) 1.082(3) 0.043(5) Uani 1 1 d .
H4 H 0.0803 0.4927 1.0566 0.051 Uiso 1 1 calc R
C5 C 0.1090(13) 0.240(2) 1.031(3) 0.044(5) Uani 1 1 d .
H5A H 0.1062 0.1555 1.0704 0.052 Uiso 1 1 calc R
H5B H 0.1644 0.2718 1.0898 0.052 Uiso 1 1 calc R
C6 C 0.0933(12) 0.2430(19) 0.836(3) 0.033(4) Uani 1 1 d .
H6A H 0.0925 0.3282 0.7967 0.040 Uiso 1 1 calc R
H6B H 0.0388 0.2077 0.7784 0.040 Uiso 1 1 calc R
C7 C 0.1586(15) 0.173(2) 0.774(3) 0.044(5) Uani 1 1 d .
H7A H 0.1436 0.1742 0.6430 0.053 Uiso 1 1 calc R
H7B H 0.2121 0.2136 0.8208 0.053 Uiso 1 1 calc R
C8 C 0.1669(14) 0.043(2) 0.836(3) 0.040(5) Uani 1 1 d .
H8A H 0.1131 0.0044 0.8009 0.061 Uiso 1 1 calc R
H8B H 0.1894 0.0410 0.9659 0.061 Uiso 1 1 calc R
H8C H 0.2037 0.0003 0.7820 0.061 Uiso 1 1 calc R
Hg1 Hg 0.33712(5) 0.43611(6) 0.19634(6) 0.0424(3) Uani 1 1 d .
Br1 Br 0.3413(2) 0.20673(15) 0.2112(5) 0.0378(5) Uani 1 1 d .
Br2 Br 0.22943(15) 0.5612(2) -0.0253(3) 0.0405(7) Uani 1 1 d .
Br3 Br 0.44869(14) 0.5454(2) 0.4435(3) 0.0343(5) Uani 1 1 d .

loop_
_atom_site_aniso_label
_atom_site_aniso_U_11
_atom_site_aniso_U_22
_atom_site_aniso_U_33
_atom_site_aniso_U_23
_atom_site_aniso_U_13
_atom_site_aniso_U_12
N1 0.031(9) 0.034(9) 0.037(9) 0.000(6) 0.021(7) -0.002(7)
N2 0.027(7) 0.031(8) 0.047(9) -0.004(7) 0.018(6) 0.000(6)
C1 0.033(11) 0.042(11) 0.050(11) 0.015(10) 0.009(10) -0.004(7)
C2 0.029(9) 0.041(11) 0.034(9) -0.024(8) 0.011(7) 0.007(8)
C3 0.045(11) 0.028(9) 0.050(12) -0.017(9) 0.016(9) 0.002(8)
C4 0.029(10) 0.043(12) 0.063(14) -0.002(9) 0.024(10) -0.004(8)
C5 0.031(10) 0.057(13) 0.047(11) 0.010(10) 0.018(8) 0.030(9)
C6 0.027(10) 0.037(10) 0.040(10) -0.013(8) 0.016(8) 0.000(8)
C7 0.034(12) 0.057(14) 0.041(12) -0.010(9) 0.011(9) -0.001(10)
C8 0.037(11) 0.048(12) 0.040(11) -0.016(9) 0.016(9) 0.006(9)
Hg1 0.0445(5) 0.0344(4) 0.0446(5) 0.0006(5) 0.0075(3) -0.0003(5)
Br1 0.0360(9) 0.0317(8) 0.0461(11) -0.0020(11) 0.0127(8) 0.0021(12)
Br2 0.0344(11) 0.0473(16) 0.0406(13) 0.0094(10) 0.0124(10) 0.0031(10)
Br3 0.0347(10) 0.0395(11) 0.0311(11) 0.0000(10) 0.0134(8) -0.0039(10)

loop_
_atom_type_symbol
_atom_type_description
_atom_type_scat_dispersion_real
_atom_type_scat_dispersion_imag
_atom_type_scat_source
C C 0.0033 0.0016 'International Tables Vol C Tables 4.2.6.8 and 6.1.1.4'
H H 0.0000 0.0000 'International Tables Vol C Tables 4.2.6.8 and 6.1.1.4'
Br Br -0.2901 2.4595 'International Tables Vol C Tables 4.2.6.8 and 6.1.1.4'
Hg Hg -2.3894 9.2266 'International Tables Vol C Tables 4.2.6.8 and 6.1.1.4'
N N 0.0061 0.0033 'International Tables Vol C Tables 4.2.6.8 and 6.1.1.4'

loop_
_geom_angle_atom_site_label_1
_geom_angle_atom_site_label_2
_geom_angle_atom_site_label_3
_geom_angle
_geom_angle_site_symmetry_3
C2 N1 C4 107.1(17) .
C2 N1 C5 125.0(17) .
C4 N1 C5 127.8(17) .
C2 N2 C3 109.2(17) .
C2 N2 C1 124.7(17) .
C3 N2 C1 125.9(15) .
N2 C1 H1A 109.5 .
N2 C1 H1B 109.5 .
H1A C1 H1B 109.5 .
N2 C1 H1C 109.5 .
H1A C1 H1C 109.5 .
H1B C1 H1C 109.5 .
N2 C2 N1 109.5(19) .
N2 C2 H2 125.3 .
N1 C2 H2 125.3 .
N2 C3 C4 106.2(17) .
N2 C3 H3 126.9 .
C4 C3 H3 126.9 .
N1 C4 C3 108.0(18) .
N1 C4 H4 126.0 .
C3 C4 H4 126.0 .
N1 C5 C6 109.3(17) .
N1 C5 H5A 109.8 .
C6 C5 H5A 109.8 .
N1 C5 H5B 109.8 .
C6 C5 H5B 109.8 .
H5A C5 H5B 108.3 .
C5 C6 C7 112.6(18) .
C5 C6 H6A 109.1 .
C7 C6 H6A 109.1 .
C5 C6 H6B 109.1 .
C7 C6 H6B 109.1 .
H6A C6 H6B 107.8 .
C8 C7 C6 113(2) .
C8 C7 H7A 109.1 .
C6 C7 H7A 109.1 .
C8 C7 H7B 109.1 .
C6 C7 H7B 109.1 .
H7A C7 H7B 107.8 .
C7 C8 H8A 109.5 .
C7 C8 H8B 109.5 .
H8A C8 H8B 109.5 .
C7 C8 H8C 109.5 .
H8A C8 H8C 109.5 .
H8B C8 H8C 109.5 .
Br1 Hg1 Br2 125.41(9) .
Br1 Hg1 Br3 115.25(10) .
Br2 Hg1 Br3 119.22(8) .
Br1 Hg1 Br3 94.60(10) 2_564
Br2 Hg1 Br3 88.99(7) 2_564
Br3 Hg1 Br3 89.70(7) 2_564
Hg1 Br3 Hg1 93.18(7) 2_565

loop_
_geom_bond_atom_site_label_1
_geom_bond_atom_site_label_2
_geom_bond_distance
_geom_bond_site_symmetry_2
N1 C2 1.34(3) .
N1 C4 1.37(3) .
N1 C5 1.47(2) .
N2 C2 1.33(2) .
N2 C3 1.35(3) .
N2 C1 1.50(2) .
C1 H1A 0.9800 .
C1 H1B 0.9800 .
C1 H1C 0.9800 .
C2 H2 0.9500 .
C3 C4 1.38(3) .
C3 H3 0.9500 .
C4 H4 0.9500 .
C5 C6 1.48(3) .
C5 H5A 0.9900 .
C5 H5B 0.9900 .
C6 C7 1.55(3) .
C6 H6A 0.9900 .
C6 H6B 0.9900 .
C7 C8 1.50(3) .
C7 H7A 0.9900 .
C7 H7B 0.9900 .
C8 H8A 0.9800 .
C8 H8B 0.9800 .
C8 H8C 0.9800 .
Hg1 Br1 2.5373(18) .
Hg1 Br2 2.543(2) .
Hg1 Br3 2.591(3) .
Hg1 Br3 3.138(2) 2_564
Br3 Hg1 3.138(2) 2_565
